data_7244075
loop_
_publ_author_name
'Hughes, David S.'
'Bingham, Ann L.'
'Hursthouse, Michael B.'
'Threlfall, Terry L.'
'Bond, Andrew D.'

_publ_section_title
;
 The extensive solid-form landscape of sulfathiazole: geometrical
 similarity and interaction energies
;
_journal_issue 3
_journal_name_full CrystEngComm
_journal_page_first 609
_journal_page_last 619
_journal_paper_doi 10.1039/D1CE01516H
_journal_volume 24
_journal_year 2022
_chemical_formula_moiety 'C9 H9 N3 O2 S2, C5 H8 O2'
_chemical_formula_sum 'C14 H17 N3 O4 S2'
_chemical_formula_weight 355.42
_chemical_name_common 'Sulfathiazole, gamma-valerolactone solvate'
_chemical_name_systematic 'Sulfathiazole, (+/-) 5-methyldihydrofuran-2-one (1:1) solvate'
_space_group_crystal_system monoclinic
_space_group_IT_number 14
_space_group_name_Hall '-P 2yn'
_space_group_name_H-M_alt 'P 1 21/n 1'
_atom_sites_solution_hydrogens geom
_atom_sites_solution_primary dual
_atom_sites_solution_secondary difmap
_audit_creation_method SHELXL-2018/1
_audit_update_record
;
2021-11-08 deposited with the CCDC.	2021-12-10 downloaded from the CCDC.
;
_cell_angle_alpha 90
_cell_angle_beta 93.83(3)
_cell_angle_gamma 90
_cell_formula_units_Z 4
_cell_length_a 8.417(2)
_cell_length_b 20.975(4)
_cell_length_c 9.472(2)
_cell_measurement_reflns_used 50
_cell_measurement_temperature 293(2)
_cell_measurement_theta_max 66.59
_cell_measurement_theta_min 4.22
_cell_volume 1668.5(6)
_computing_cell_refinement 'CAD4 Express (Enraf Nonius, 1992)'
_computing_data_collection 'CAD4 Express (Enraf Nonius, 1992)'
_computing_data_reduction 'XCAD4 (Harms, 1996)'
_computing_molecular_graphics 'Mercury (Macrae et al., 2008)'
_computing_publication_material SHELXL
_computing_structure_refinement 'SHELXL (Sheldrick, 2015)'
_computing_structure_solution 'SHELXT (Sheldrick, 2015)'
_diffrn_ambient_temperature 293(2)
_diffrn_measured_fraction_theta_full 0.935
_diffrn_measured_fraction_theta_max 0.935
_diffrn_measurement_device_type 'Enraf Nonius TurboCAD4'
_diffrn_measurement_method 'non-profiled omega scans'
_diffrn_radiation_type CuK\a
_diffrn_radiation_wavelength 1.54178
_diffrn_reflns_av_R_equivalents 0.0398
_diffrn_reflns_av_unetI/netI 0.0921
_diffrn_reflns_Laue_measured_fraction_full 0.935
_diffrn_reflns_Laue_measured_fraction_max 0.935
_diffrn_reflns_limit_h_max 10
_diffrn_reflns_limit_h_min 0
_diffrn_reflns_limit_k_max 0
_diffrn_reflns_limit_k_min -24
_diffrn_reflns_limit_l_max 11
_diffrn_reflns_limit_l_min -11
_diffrn_reflns_number 2941
_diffrn_reflns_point_group_measured_fraction_full 0.935
_diffrn_reflns_point_group_measured_fraction_max 0.935
_diffrn_reflns_theta_full 66.589
_diffrn_reflns_theta_max 66.589
_diffrn_reflns_theta_min 4.215
_diffrn_source 'fine-focus sealed tube'
_exptl_absorpt_coefficient_mu 3.103
_exptl_absorpt_correction_T_max 0.999
_exptl_absorpt_correction_T_min 0.797
_exptl_absorpt_correction_type psi-scan
_exptl_absorpt_process_details 'North, Phillips & Mathews, 1968'
_exptl_crystal_colour colourless
_exptl_crystal_density_diffrn 1.415
_exptl_crystal_description block
_exptl_crystal_F_000 744
_exptl_crystal_size_max 0.200
_exptl_crystal_size_mid 0.200
_exptl_crystal_size_min 0.200
_refine_diff_density_max 0.236
_refine_diff_density_min -0.273
_refine_diff_density_rms 0.050
_refine_ls_extinction_method none
_refine_ls_goodness_of_fit_ref 0.968
_refine_ls_hydrogen_treatment constr
_refine_ls_matrix_type full
_refine_ls_number_parameters 253
_refine_ls_number_reflns 2751
_refine_ls_number_restraints 54
_refine_ls_restrained_S_all 0.983
_refine_ls_R_factor_all 0.1115
_refine_ls_R_factor_gt 0.0494
_refine_ls_shift/su_max 0.000
_refine_ls_shift/su_mean 0.000
_refine_ls_structure_factor_coef Fsqd
_refine_ls_weighting_details 'w=1/[\s^2^(Fo^2^)+(0.0564P)^2^] where P=(Fo^2^+2Fc^2^)/3'
_refine_ls_weighting_scheme calc
_refine_ls_wR_factor_gt 0.1123
_refine_ls_wR_factor_ref 0.1265
_reflns_Friedel_coverage 0.000
_reflns_number_gt 1507
_reflns_number_total 2751
_reflns_threshold_expression 'I > 2\s(I)'
_cod_data_source_file d1ce01516h2.cif
_cod_data_source_block 18
_cod_depositor_comments 'Adding full bibliography for 7244056--7244077.cif.'
_cod_original_sg_symbol_H-M 'P 21/n'
_cod_database_code 7244075
_shelx_space_group_comment
;
The symmetry employed for this shelxl refinement is uniquely defined
by the following loop, which should always be used as a source of
symmetry information in preference to the above space-group names.
They are only intended as comments.
;
_shelx_estimated_absorpt_t_min 0.576
_shelx_estimated_absorpt_t_max 0.576

loop_
_space_group_symop_operation_xyz
'x, y, z'
'-x+1/2, y+1/2, -z+1/2'
'-x, -y, -z'
'x-1/2, -y-1/2, z-1/2'

loop_
_atom_site_label
_atom_site_type_symbol
_atom_site_fract_x
_atom_site_fract_y
_atom_site_fract_z
_atom_site_U_iso_or_equiv
_atom_site_adp_type
_atom_site_occupancy
_atom_site_site_symmetry_order
_atom_site_calc_flag
_atom_site_refinement_flags_posn
_atom_site_refinement_flags_adp
_atom_site_refinement_flags_occupancy
_atom_site_disorder_assembly
_atom_site_disorder_group
S11 S 0.55862(12) 0.14570(4) 0.40055(9) 0.0506(3) Uani 1 1 d . . . . .
S12 S 0.6372(2) 0.13583(5) 0.74582(12) 0.1142(6) Uani 1 1 d . . . . .
O11 O 0.5481(3) 0.12515(10) 0.2545(2) 0.0598(7) Uani 1 1 d . . . . .
O12 O 0.6939(3) 0.18344(11) 0.4512(3) 0.0670(8) Uani 1 1 d . . . . .
N11 N -0.0359(4) 0.27513(15) 0.5263(4) 0.0747(10) Uani 1 1 d . . . . .
H10 H -0.035335 0.306437 0.584998 0.112 Uiso 1 1 d R U . . .
H11 H -0.124535 0.261687 0.486648 0.112 Uiso 1 1 d R U . . .
N12 N 0.5514(3) 0.07938(12) 0.4867(3) 0.0471(7) Uani 1 1 d . . . . .
N13 N 0.5743(4) 0.02097(13) 0.6927(3) 0.0613(9) Uani 1 1 d . . . . .
H17 H 0.548896 -0.013868 0.648903 0.074 Uiso 1 1 calc R U . . .
C11 C 0.1024(5) 0.24704(15) 0.4965(4) 0.0498(9) Uani 1 1 d . . . . .
C12 C 0.1019(5) 0.19752(17) 0.3976(4) 0.0560(10) Uani 1 1 d . . . . .
H12 H 0.005866 0.184235 0.352817 0.067 Uiso 1 1 calc R U . . .
C13 C 0.2405(4) 0.16827(16) 0.3658(4) 0.0510(9) Uani 1 1 d . . . . .
H13 H 0.237720 0.135453 0.299623 0.061 Uiso 1 1 calc R U . . .
C14 C 0.3856(4) 0.18737(15) 0.4317(3) 0.0443(8) Uani 1 1 d . . . . .
C15 C 0.3891(4) 0.23780(15) 0.5276(4) 0.0509(9) Uani 1 1 d . . . . .
H15 H 0.485553 0.251558 0.570694 0.061 Uiso 1 1 calc R U . . .
C16 C 0.2493(5) 0.26722(16) 0.5584(4) 0.0556(10) Uani 1 1 d . . . . .
H16 H 0.252627 0.301191 0.621641 0.067 Uiso 1 1 calc R U . . .
C17 C 0.5842(4) 0.07701(16) 0.6251(4) 0.0550(10) Uani 1 1 d . . . . .
C18 C 0.6077(7) 0.0232(2) 0.8365(4) 0.0963(17) Uani 1 1 d . . . . .
H18 H 0.606389 -0.012342 0.895061 0.116 Uiso 1 1 calc R U . . .
C19 C 0.6418(8) 0.0814(2) 0.8828(5) 0.129(2) Uani 1 1 d . . . . .
H19 H 0.665422 0.091776 0.977319 0.155 Uiso 1 1 calc R U . . .
O30 O 0.1847(17) 0.0401(9) 0.8813(17) 0.118(5) Uani 0.5 1 d . U P A 1
O31 O 0.1300(16) 0.1287(8) 1.0415(19) 0.125(5) Uani 0.5 1 d . U P A 1
C30 C 0.1483(7) 0.1027(3) 0.9254(6) 0.0870(15) Uani 0.5 1 d . . P A 1
C31 C 0.1660(17) 0.1285(7) 0.7866(15) 0.106(5) Uani 0.5 1 d . U P A 1
H31A H 0.270866 0.147124 0.780857 0.127 Uiso 0.5 1 calc R U P A 1
H31B H 0.086441 0.161078 0.764181 0.127 Uiso 0.5 1 calc R U P A 1
C32 C 0.1437(15) 0.0730(7) 0.6869(12) 0.092(3) Uani 0.5 1 d . U P A 1
H32A H 0.036875 0.073824 0.641580 0.111 Uiso 0.5 1 calc R U P A 1
H32B H 0.218775 0.076033 0.613820 0.111 Uiso 0.5 1 calc R U P A 1
C33 C 0.1658(15) 0.0205(6) 0.7553(15) 0.088(3) Uani 0.5 1 d . U P A 1
H33A H 0.273236 0.007633 0.733175 0.105 Uiso 0.5 1 calc R U P A 1
C34 C 0.0740(8) -0.0340(3) 0.7231(7) 0.143(2) Uani 0.5 1 d . . P A 1
H34A H 0.072002 -0.042217 0.623266 0.215 Uiso 0.5 1 calc R U P A 1
H34B H 0.119835 -0.069926 0.773850 0.215 Uiso 0.5 1 calc R U P A 1
H34C H -0.032633 -0.027320 0.750086 0.215 Uiso 0.5 1 calc R U P A 1
O30A O 0.1218(14) 0.0404(6) 0.9150(11) 0.073(3) Uani 0.5 1 d . . P B 2
O31A O 0.2117(14) 0.1190(7) 1.0353(18) 0.102(4) Uani 0.5 1 d . U P B 2
C30A C 0.1483(7) 0.1027(3) 0.9254(6) 0.0870(15) Uani 0.5 1 d . . P B 2
C31A C 0.0750(16) 0.1403(6) 0.8070(13) 0.092(4) Uani 0.5 1 d . U P B 2
H31C H 0.147408 0.172781 0.776865 0.111 Uiso 0.5 1 calc R U P B 2
H31D H -0.022744 0.160387 0.832620 0.111 Uiso 0.5 1 calc R U P B 2
C32A C 0.0424(17) 0.0905(5) 0.6928(12) 0.095(4) Uani 0.5 1 d . U P B 2
H32C H -0.062666 0.096346 0.646019 0.114 Uiso 0.5 1 calc R U P B 2
H32D H 0.120959 0.092839 0.622571 0.114 Uiso 0.5 1 calc R U P B 2
C33A C 0.052(2) 0.0330(7) 0.7627(14) 0.124(4) Uani 0.5 1 d . U P B 2
H33B H -0.060112 0.029963 0.783796 0.149 Uiso 0.5 1 calc R U P B 2
C34A C 0.0740(8) -0.0340(3) 0.7231(7) 0.143(2) Uani 0.5 1 d . . P B 2
H34D H 0.073924 -0.060320 0.806072 0.215 Uiso 0.5 1 calc R U P B 2
H34E H -0.011281 -0.046860 0.656804 0.215 Uiso 0.5 1 calc R U P B 2
H34F H 0.173720 -0.038731 0.680552 0.215 Uiso 0.5 1 calc R U P B 2

loop_
_atom_site_aniso_label
_atom_site_aniso_U_11
_atom_site_aniso_U_22
_atom_site_aniso_U_33
_atom_site_aniso_U_23
_atom_site_aniso_U_13
_atom_site_aniso_U_12
S11 0.0568(6) 0.0431(5) 0.0519(5) 0.0031(4) 0.0035(4) -0.0017(5)
S12 0.2221(18) 0.0507(6) 0.0624(8) -0.0068(5) -0.0459(9) -0.0123(8)
O11 0.0802(19) 0.0557(15) 0.0445(14) 0.0019(12) 0.0110(13) 0.0068(13)
O12 0.0491(16) 0.0557(15) 0.096(2) -0.0015(14) -0.0006(14) -0.0113(13)
N11 0.056(2) 0.074(2) 0.094(3) -0.024(2) -0.0046(19) 0.0068(19)
N12 0.061(2) 0.0373(15) 0.0425(16) 0.0028(12) -0.0046(14) 0.0008(14)
N13 0.092(3) 0.0423(17) 0.0472(18) -0.0004(14) -0.0104(17) 0.0051(17)
C11 0.054(2) 0.0417(19) 0.053(2) 0.0006(17) -0.0048(19) 0.0023(19)
C12 0.055(3) 0.056(2) 0.055(2) -0.0079(18) -0.008(2) -0.0026(19)
C13 0.059(3) 0.047(2) 0.046(2) -0.0108(16) -0.0054(18) -0.0037(19)
C14 0.050(2) 0.0383(18) 0.0445(19) 0.0002(15) 0.0007(17) -0.0012(16)
C15 0.053(2) 0.0426(19) 0.055(2) -0.0020(17) -0.0070(19) -0.0081(18)
C16 0.067(3) 0.045(2) 0.054(2) -0.0108(18) -0.003(2) -0.003(2)
C17 0.067(3) 0.044(2) 0.053(2) -0.0025(17) -0.0064(19) 0.0036(19)
C18 0.172(5) 0.068(3) 0.045(2) 0.006(2) -0.023(3) 0.000(3)
C19 0.260(8) 0.067(3) 0.051(3) 0.001(2) -0.050(4) -0.003(4)
O30 0.122(9) 0.113(7) 0.115(9) -0.001(7) -0.028(7) 0.012(7)
O31 0.159(12) 0.143(8) 0.071(6) -0.026(5) -0.019(9) 0.028(9)
C30 0.095(4) 0.094(4) 0.069(3) 0.002(3) -0.012(3) -0.021(3)
C31 0.115(8) 0.105(8) 0.097(7) 0.021(6) 0.013(7) -0.021(7)
C32 0.090(7) 0.123(8) 0.065(6) 0.000(6) 0.013(6) -0.009(7)
C33 0.070(6) 0.100(7) 0.097(7) -0.027(6) 0.034(6) 0.002(6)
C34 0.169(6) 0.105(4) 0.154(6) -0.053(4) -0.004(5) -0.008(5)
O30A 0.103(8) 0.070(5) 0.047(4) 0.003(3) 0.001(5) -0.014(5)
O31A 0.112(9) 0.111(8) 0.080(6) -0.022(5) -0.020(7) -0.027(7)
C30A 0.095(4) 0.094(4) 0.069(3) 0.002(3) -0.012(3) -0.021(3)
C31A 0.107(8) 0.085(6) 0.083(7) 0.003(5) -0.007(6) 0.007(7)
C32A 0.128(8) 0.083(6) 0.071(6) 0.001(5) -0.016(6) 0.034(6)
C33A 0.147(9) 0.122(8) 0.100(7) -0.018(7) -0.011(8) -0.012(8)
C34A 0.169(6) 0.105(4) 0.154(6) -0.053(4) -0.004(5) -0.008(5)

loop_
_atom_type_symbol
_atom_type_description
_atom_type_scat_dispersion_real
_atom_type_scat_dispersion_imag
_atom_type_scat_source
C C 0.0181 0.0091 'International Tables Vol C Tables 4.2.6.8 and 6.1.1.4'
H H 0.0000 0.0000 'International Tables Vol C Tables 4.2.6.8 and 6.1.1.4'
N N 0.0311 0.0180 'International Tables Vol C Tables 4.2.6.8 and 6.1.1.4'
O O 0.0492 0.0322 'International Tables Vol C Tables 4.2.6.8 and 6.1.1.4'
S S 0.3331 0.5567 'International Tables Vol C Tables 4.2.6.8 and 6.1.1.4'

loop_
_geom_angle_atom_site_label_1
_geom_angle_atom_site_label_2
_geom_angle_atom_site_label_3
_geom_angle
_geom_angle_site_symmetry_1
_geom_angle_site_symmetry_3
_geom_angle_publ_flag
O12 S11 O11 118.58(16) . . ?
O12 S11 N12 111.11(15) . . ?
O11 S11 N12 102.96(14) . . ?
O12 S11 C14 108.60(16) . . ?
O11 S11 C14 108.27(16) . . ?
N12 S11 C14 106.64(15) . . ?
C17 S12 C19 91.0(2) . . ?
C11 N11 H10 120.0 . . ?
C11 N11 H11 120.0 . . ?
H10 N11 H11 120.0 . . ?
C17 N12 S11 121.4(2) . . ?
C17 N13 C18 115.3(3) . . ?
C17 N13 H17 122.4 . . ?
C18 N13 H17 122.4 . . ?
N11 C11 C16 122.0(3) . . ?
N11 C11 C12 120.0(4) . . ?
C16 C11 C12 118.0(4) . . ?
C13 C12 C11 121.0(3) . . ?
C13 C12 H12 119.5 . . ?
C11 C12 H12 119.5 . . ?
C12 C13 C14 120.4(3) . . ?
C12 C13 H13 119.8 . . ?
C14 C13 H13 119.8 . . ?
C15 C14 C13 119.4(3) . . ?
C15 C14 S11 120.7(3) . . ?
C13 C14 S11 119.9(3) . . ?
C16 C15 C14 119.8(3) . . ?
C16 C15 H15 120.1 . . ?
C14 C15 H15 120.1 . . ?
C15 C16 C11 121.3(3) . . ?
C15 C16 H16 119.3 . . ?
C11 C16 H16 119.3 . . ?
N12 C17 N13 119.3(3) . . ?
N12 C17 S12 131.3(3) . . ?
N13 C17 S12 109.4(3) . . ?
C19 C18 N13 112.7(4) . . ?
C19 C18 H18 123.6 . . ?
N13 C18 H18 123.6 . . ?
C18 C19 S12 111.6(3) . . ?
C18 C19 H19 124.2 . . ?
S12 C19 H19 124.2 . . ?
C33 O30 C30 124.4(14) . . ?
O31 C30 O30 135.1(11) . . ?
O31 C30 C31 131.8(11) . . ?
O30 C30 C31 92.4(9) . . ?
C30 C31 C32 105.4(10) . . ?
C30 C31 H31A 110.7 . . ?
C32 C31 H31A 110.7 . . ?
C30 C31 H31B 110.7 . . ?
C32 C31 H31B 110.7 . . ?
H31A C31 H31B 108.8 . . ?
C33 C32 C31 109.8(11) . . ?
C33 C32 H32A 109.7 . . ?
C31 C32 H32A 109.7 . . ?
C33 C32 H32B 109.7 . . ?
C31 C32 H32B 109.7 . . ?
H32A C32 H32B 108.2 . . ?
O30 C33 C32 101.6(13) . . ?
O30 C33 C34 120.4(13) . . ?
C32 C33 C34 122.0(13) . . ?
O30 C33 H33A 103.4 . . ?
C32 C33 H33A 103.4 . . ?
C34 C33 H33A 103.4 . . ?
C33 C34 H34A 109.5 . . ?
C33 C34 H34B 109.5 . . ?
H34A C34 H34B 109.5 . . ?
C33 C34 H34C 109.5 . . ?
H34A C34 H34C 109.5 . . ?
H34B C34 H34C 109.5 . . ?
C30A O30A C33A 102.9(10) . . ?
O31A C30A O30A 114.3(10) . . ?
O31A C30A C31A 130.8(10) . . ?
O30A C30A C31A 114.3(8) . . ?
C30A C31A C32A 102.8(9) . . ?
C30A C31A H31C 111.2 . . ?
C32A C31A H31C 111.2 . . ?
C30A C31A H31D 111.2 . . ?
C32A C31A H31D 111.2 . . ?
H31C C31A H31D 109.1 . . ?
C33A C32A C31A 105.0(10) . . ?
C33A C32A H32C 110.8 . . ?
C31A C32A H32C 110.8 . . ?
C33A C32A H32D 110.8 . . ?
C31A C32A H32D 110.8 . . ?
H32C C32A H32D 108.8 . . ?
C32A C33A C34A 136.0(12) . . ?
C32A C33A O30A 111.8(11) . . ?
C34A C33A O30A 106.9(11) . . ?
C32A C33A H33B 97.4 . . ?
C34A C33A H33B 97.4 . . ?
O30A C33A H33B 97.4 . . ?
C33A C34A H34D 109.5 . . ?
C33A C34A H34E 109.5 . . ?
H34D C34A H34E 109.5 . . ?
C33A C34A H34F 109.5 . . ?
H34D C34A H34F 109.5 . . ?
H34E C34A H34F 109.5 . . ?

loop_
_geom_bond_atom_site_label_1
_geom_bond_atom_site_label_2
_geom_bond_distance
_geom_bond_site_symmetry_2
_geom_bond_publ_flag
S11 O12 1.442(2) . ?
S11 O11 1.446(2) . ?
S11 N12 1.616(3) . ?
S11 C14 1.740(3) . ?
S12 C17 1.720(4) . ?
S12 C19 1.726(5) . ?
N11 C11 1.352(4) . ?
N11 H10 0.8600 . ?
N11 H11 0.8601 . ?
N12 C17 1.323(4) . ?
N13 C17 1.343(4) . ?
N13 C18 1.374(5) . ?
N13 H17 0.8600 . ?
C11 C16 1.398(5) . ?
C11 C12 1.398(5) . ?
C12 C13 1.370(5) . ?
C12 H12 0.9300 . ?
C13 C14 1.393(4) . ?
C13 H13 0.9300 . ?
C14 C15 1.393(4) . ?
C15 C16 1.377(5) . ?
C15 H15 0.9300 . ?
C16 H16 0.9300 . ?
C18 C19 1.322(6) . ?
C18 H18 0.9300 . ?
C19 H19 0.9300 . ?
O30 C33 1.263(17) . ?
O30 C30 1.416(18) . ?
O31 C30 1.247(17) . ?
C30 C31 1.439(14) . ?
C31 C32 1.503(17) . ?
C31 H31A 0.9700 . ?
C31 H31B 0.9700 . ?
C32 C33 1.285(16) . ?
C32 H32A 0.9700 . ?
C32 H32B 0.9700 . ?
C33 C34 1.402(13) . ?
C33 H33A 0.9800 . ?
C34 H34A 0.9600 . ?
C34 H34B 0.9600 . ?
C34 H34C 0.9600 . ?
O30A C30A 1.326(15) . ?
O30A C33A 1.529(17) . ?
O31A C30A 1.189(16) . ?
C30A C31A 1.472(13) . ?
C31A C32A 1.516(16) . ?
C31A H31C 0.9700 . ?
C31A H31D 0.9700 . ?
C32A C33A 1.375(17) . ?
C32A H32C 0.9700 . ?
C32A H32D 0.9700 . ?
C33A C34A 1.471(15) . ?
C33A H33B 0.9800 . ?
C34A H34D 0.9600 . ?
C34A H34E 0.9600 . ?
C34A H34F 0.9600 . ?

loop_
_geom_hbond_atom_site_label_D
_geom_hbond_atom_site_label_H
_geom_hbond_atom_site_label_A
_geom_hbond_distance_DH
_geom_hbond_distance_HA
_geom_hbond_distance_DA
_geom_hbond_angle_DHA
_geom_hbond_site_symmetry_A
_geom_hbond_publ_flag
N11 H11 O12 0.86 2.25 3.027(4) 149.8 1_455 yes
N11 H10 O11 0.86 2.23 3.056(4) 160.7 4_566 yes
N13 H17 S11 0.86 2.94 3.758(3) 160.2 3_656 yes
N13 H17 O11 0.86 2.66 3.282(4) 130.8 3_656 yes
N13 H17 N12 0.86 2.03 2.863(4) 164.0 3_656 yes

loop_
_geom_torsion_atom_site_label_1
_geom_torsion_atom_site_label_2
_geom_torsion_atom_site_label_3
_geom_torsion_atom_site_label_4
_geom_torsion
_geom_torsion_site_symmetry_1
_geom_torsion_site_symmetry_2
_geom_torsion_site_symmetry_3
_geom_torsion_site_symmetry_4
_geom_torsion_publ_flag
O12 S11 N12 C17 40.7(3) . . . . ?
O11 S11 N12 C17 168.6(3) . . . . ?
C14 S11 N12 C17 -77.5(3) . . . . ?
N11 C11 C12 C13 -179.9(3) . . . . ?
C16 C11 C12 C13 2.1(5) . . . . ?
C11 C12 C13 C14 0.1(5) . . . . ?
C12 C13 C14 C15 -1.8(5) . . . . ?
C12 C13 C14 S11 175.0(3) . . . . ?
O12 S11 C14 C15 -17.3(3) . . . . ?
O11 S11 C14 C15 -147.3(3) . . . . ?
N12 S11 C14 C15 102.5(3) . . . . ?
O12 S11 C14 C13 165.9(3) . . . . ?
O11 S11 C14 C13 35.9(3) . . . . ?
N12 S11 C14 C13 -74.3(3) . . . . ?
C13 C14 C15 C16 1.4(5) . . . . ?
S11 C14 C15 C16 -175.4(3) . . . . ?
C14 C15 C16 C11 0.8(5) . . . . ?
N11 C11 C16 C15 179.6(3) . . . . ?
C12 C11 C16 C15 -2.5(5) . . . . ?
S11 N12 C17 N13 179.0(3) . . . . ?
S11 N12 C17 S12 0.6(5) . . . . ?
C18 N13 C17 N12 -178.9(4) . . . . ?
C18 N13 C17 S12 -0.1(5) . . . . ?
C19 S12 C17 N12 178.1(4) . . . . ?
C19 S12 C17 N13 -0.4(4) . . . . ?
C17 N13 C18 C19 0.9(7) . . . . ?
N13 C18 C19 S12 -1.2(7) . . . . ?
C17 S12 C19 C18 0.9(5) . . . . ?
C33 O30 C30 O31 164.5(14) . . . . ?
C33 O30 C30 C31 -24.6(16) . . . . ?
O31 C30 C31 C32 -166.7(12) . . . . ?
O30 C30 C31 C32 22.0(12) . . . . ?
C30 C31 C32 C33 -19.7(15) . . . . ?
C30 O30 C33 C32 13.5(19) . . . . ?
C30 O30 C33 C34 -124.9(14) . . . . ?
C31 C32 C33 O30 5.0(16) . . . . ?
C31 C32 C33 C34 142.5(11) . . . . ?
C33A O30A C30A O31A -176.1(12) . . . . ?
C33A O30A C30A C31A 11.7(13) . . . . ?
O31A C30A C31A C32A 171.0(12) . . . . ?
O30A C30A C31A C32A -18.4(13) . . . . ?
C30A C31A C32A C33A 16.8(16) . . . . ?
C31A C32A C33A C34A -161.4(17) . . . . ?
C31A C32A C33A O30A -11.2(19) . . . . ?
C30A O30A C33A C32A 0.4(18) . . . . ?
C30A O30A C33A C34A 159.2(10) . . . . ?
